data_4505587
loop_
_publ_author_name
'Carnes, Matthew E.'
'Lindquist, Nathan R.'
'Zakharov, Lev N.'
'Johnson, Darren W.'

_publ_section_title
;
 Counterion and Steric Effects in Self-Assembled HgX2--Thioether
 Coordination Polymers
;
_journal_issue 3
_journal_name_full 'Crystal Growth &amp; Design'
_journal_page_first 1579
_journal_paper_doi 10.1021/cg201625c
_journal_volume 12
_journal_year 2012
_chemical_formula_sum 'C10 H14 Hg I2 S2'
_chemical_formula_weight 652.72
_chemical_name_systematic
;

 ?

;
_space_group_IT_number 13
_symmetry_cell_setting monoclinic
_symmetry_space_group_name_Hall '-P 2yac'
_symmetry_space_group_name_H-M 'P 1 2/n 1'
_atom_sites_solution_hydrogens geom
_atom_sites_solution_primary direct
_atom_sites_solution_secondary difmap
_audit_creation_method SHELXLTL
_cell_angle_alpha 90.00
_cell_angle_beta 95.910(2)
_cell_angle_gamma 90.00
_cell_formula_units_Z 4
_cell_length_a 18.1348(19)
_cell_length_b 4.6393(5)
_cell_length_c 18.2534(19)
_cell_measurement_reflns_used 6302
_cell_measurement_temperature 173(2)
_cell_measurement_theta_max 28.07
_cell_measurement_theta_min 2.24
_cell_volume 1527.5(3)
_computing_cell_refinement 'Bruker SAINT'
_computing_data_collection 'Bruker SMART'
_computing_data_reduction 'Bruker SAINT'
_computing_molecular_graphics 'Bruker SHELXTL'
_computing_publication_material 'Bruker SHELXTL'
_computing_structure_refinement 'Bruker SHELXTL'
_computing_structure_solution 'Bruker SHELXTL'
_diffrn_ambient_temperature 173(2)
_diffrn_measured_fraction_theta_full 0.999
_diffrn_measured_fraction_theta_max 0.999
_diffrn_measurement_device_type 'Bruker Apex CCD area detector'
_diffrn_measurement_method 'phi and omega scans'
_diffrn_radiation_monochromator graphite
_diffrn_radiation_source 'fine-focus sealed tube'
_diffrn_radiation_type MoK\a
_diffrn_radiation_wavelength 0.71073
_diffrn_reflns_av_R_equivalents 0.0321
_diffrn_reflns_av_sigmaI/netI 0.0256
_diffrn_reflns_limit_h_max 23
_diffrn_reflns_limit_h_min -23
_diffrn_reflns_limit_k_max 5
_diffrn_reflns_limit_k_min -5
_diffrn_reflns_limit_l_max 23
_diffrn_reflns_limit_l_min -23
_diffrn_reflns_number 15759
_diffrn_reflns_theta_full 27.00
_diffrn_reflns_theta_max 27.00
_diffrn_reflns_theta_min 1.51
_exptl_absorpt_coefficient_mu 14.362
_exptl_absorpt_correction_T_max 0.6725
_exptl_absorpt_correction_T_min 0.3010
_exptl_absorpt_correction_type multi-scan
_exptl_absorpt_process_details SADABS
_exptl_crystal_colour needles
_exptl_crystal_density_diffrn 2.838
_exptl_crystal_density_method 'not measured'
_exptl_crystal_description block
_exptl_crystal_F_000 1168
_exptl_crystal_size_max 0.11
_exptl_crystal_size_mid 0.04
_exptl_crystal_size_min 0.03
_refine_diff_density_max 1.953
_refine_diff_density_min -1.605
_refine_diff_density_rms 0.210
_refine_ls_extinction_method none
_refine_ls_goodness_of_fit_ref 1.086
_refine_ls_hydrogen_treatment constr
_refine_ls_matrix_type full
_refine_ls_number_parameters 137
_refine_ls_number_reflns 3311
_refine_ls_number_restraints 0
_refine_ls_restrained_S_all 1.086
_refine_ls_R_factor_all 0.0330
_refine_ls_R_factor_gt 0.0293
_refine_ls_shift/su_max 0.001
_refine_ls_shift/su_mean 0.000
_refine_ls_structure_factor_coef Fsqd
_refine_ls_weighting_details 'calc w=1/[\s^2^(Fo^2^)+(0.0415P)^2^+0.0000P] where P=(Fo^2^+2Fc^2^)/3'
_refine_ls_weighting_scheme calc
_refine_ls_wR_factor_gt 0.0684
_refine_ls_wR_factor_ref 0.0701
_reflns_number_gt 2996
_reflns_number_total 3311
_reflns_threshold_expression >2sigma(I)
_cod_data_source_file cg201625c_si_003.cif
_cod_data_source_block dwj55
_cod_depositor_comments
;
The following automatic conversions were performed:

'_symmetry_cell_setting' value 'Monoclinic' changed to 'monoclinic'
according to /home/saulius/struct/CIF-dictionaries/cif_core.dic
dictionary named 'cif_core.dic' version 2.4.1 from 2010-06-29.

Automatic conversion script
Id: cif_fix_values 1715 2011-07-08 13:25:40Z adriana 
;
_cod_original_sg_symbol_H-M P2/n
_cod_database_code 4505587

loop_
_symmetry_equiv_pos_as_xyz
'x, y, z'
'-x+1/2, y, -z+1/2'
'-x, -y, -z'
'x-1/2, -y, z-1/2'

loop_
_atom_site_label
_atom_site_type_symbol
_atom_site_fract_x
_atom_site_fract_y
_atom_site_fract_z
_atom_site_U_iso_or_equiv
_atom_site_adp_type
_atom_site_occupancy
_atom_site_symmetry_multiplicity
_atom_site_calc_flag
_atom_site_refinement_flags
Hg1 Hg 0.2500 1.29957(6) 0.7500 0.02309(9) Uani 1 2 d S
I1 I 0.30866(2) 1.57708(8) 0.638207(19) 0.03051(11) Uani 1 1 d .
S1 S 0.13878(7) 0.9942(3) 0.68512(7) 0.0241(3) Uani 1 1 d .
C1 C 0.1263(3) 1.1931(12) 0.5979(3) 0.0275(12) Uani 1 1 d .
H1A H 0.1201 1.4004 0.6085 0.033 Uiso 1 1 calc R
H1B H 0.1716 1.1721 0.5724 0.033 Uiso 1 1 calc R
C2 C 0.0610(3) 1.0914(12) 0.5480(3) 0.0248(11) Uani 1 1 d .
C3 C 0.0684(3) 0.8748(11) 0.4961(3) 0.0256(12) Uani 1 1 d .
H3A H 0.1155 0.7881 0.4930 0.031 Uiso 1 1 calc R
C4 C -0.0085(3) 1.2142(12) 0.5506(3) 0.0265(12) Uani 1 1 d .
H4A H -0.0147 1.3626 0.5853 0.032 Uiso 1 1 calc R
C5 C 0.0604(3) 1.1222(14) 0.7293(3) 0.0349(14) Uani 1 1 d .
H5A H 0.0155 1.0210 0.7088 0.052 Uiso 1 1 calc R
H5B H 0.0542 1.3297 0.7207 0.052 Uiso 1 1 calc R
H5C H 0.0689 1.0855 0.7824 0.052 Uiso 1 1 calc R
Hg1' Hg 0.2500 0.66792(6) 0.2500 0.02364(9) Uani 1 2 d S
I1' I 0.13752(2) 0.39631(8) 0.31072(2) 0.02764(10) Uani 1 1 d .
S1' S 0.31708(7) 0.9892(3) 0.35788(7) 0.0222(3) Uani 1 1 d .
C1' C 0.4045(3) 0.7910(12) 0.3737(3) 0.0259(12) Uani 1 1 d .
H1'A H 0.3936 0.5848 0.3817 0.031 Uiso 1 1 calc R
H1'B H 0.4312 0.8051 0.3292 0.031 Uiso 1 1 calc R
C2' C 0.4538(3) 0.9022(11) 0.4390(3) 0.0216(11) Uani 1 1 d .
C3' C 0.5043(3) 1.1205(11) 0.4320(3) 0.0251(11) Uani 1 1 d .
H3'A H 0.5075 1.2045 0.3850 0.030 Uiso 1 1 calc R
C4' C 0.4501(3) 0.7809(11) 0.5086(3) 0.0245(11) Uani 1 1 d .
H4'A H 0.4159 0.6300 0.5149 0.029 Uiso 1 1 calc R
C5' C 0.2723(3) 0.8843(14) 0.4373(3) 0.0352(14) Uani 1 1 d .
H5'A H 0.2937 0.9930 0.4804 0.053 Uiso 1 1 calc R
H5'B H 0.2798 0.6775 0.4463 0.053 Uiso 1 1 calc R
H5'C H 0.2191 0.9251 0.4285 0.053 Uiso 1 1 calc R

loop_
_atom_site_aniso_label
_atom_site_aniso_U_11
_atom_site_aniso_U_22
_atom_site_aniso_U_33
_atom_site_aniso_U_23
_atom_site_aniso_U_13
_atom_site_aniso_U_12
Hg1 0.01662(15) 0.03589(17) 0.01556(15) 0.000 -0.00408(11) 0.000
I1 0.0276(2) 0.0423(2) 0.02114(19) 0.00454(15) 0.00020(14) -0.00718(16)
S1 0.0189(6) 0.0304(7) 0.0211(6) 0.0004(5) -0.0070(5) -0.0018(5)
C1 0.021(3) 0.039(3) 0.021(3) 0.004(2) -0.006(2) -0.007(2)
C2 0.020(3) 0.037(3) 0.016(3) 0.004(2) -0.003(2) -0.006(2)
C3 0.019(3) 0.035(3) 0.023(3) -0.001(2) -0.002(2) 0.003(2)
C4 0.024(3) 0.034(3) 0.020(3) -0.004(2) -0.004(2) 0.004(2)
C5 0.022(3) 0.058(4) 0.025(3) 0.004(3) 0.001(2) -0.002(3)
Hg1' 0.01582(15) 0.03482(17) 0.01893(15) 0.000 -0.00465(11) 0.000
I1' 0.01928(19) 0.0334(2) 0.0300(2) 0.00226(15) 0.00171(14) -0.00103(14)
S1' 0.0180(6) 0.0295(7) 0.0175(6) 0.0004(5) -0.0057(5) -0.0008(5)
C1' 0.019(3) 0.037(3) 0.020(3) -0.008(2) -0.004(2) 0.001(2)
C2' 0.016(3) 0.031(3) 0.016(2) -0.004(2) -0.0050(19) 0.003(2)
C3' 0.019(3) 0.034(3) 0.021(3) 0.001(2) -0.005(2) 0.002(2)
C4' 0.020(3) 0.028(3) 0.024(3) 0.001(2) -0.005(2) -0.003(2)
C5' 0.030(3) 0.056(4) 0.020(3) 0.005(3) 0.004(2) 0.000(3)

loop_
_atom_type_symbol
_atom_type_description
_atom_type_scat_dispersion_real
_atom_type_scat_dispersion_imag
_atom_type_scat_source
C C 0.0033 0.0016 'International Tables Vol C Tables 4.2.6.8 and 6.1.1.4'
H H 0.0000 0.0000 'International Tables Vol C Tables 4.2.6.8 and 6.1.1.4'
S S 0.1246 0.1234 'International Tables Vol C Tables 4.2.6.8 and 6.1.1.4'
I I -0.4742 1.8119 'International Tables Vol C Tables 4.2.6.8 and 6.1.1.4'
Hg Hg -2.3894 9.2266 'International Tables Vol C Tables 4.2.6.8 and 6.1.1.4'

loop_
_geom_angle_atom_site_label_1
_geom_angle_atom_site_label_2
_geom_angle_atom_site_label_3
_geom_angle
_geom_angle_site_symmetry_1
_geom_angle_site_symmetry_3
S1 Hg1 S1 115.18(6) . 2_556
S1 Hg1 I1 104.51(3) . 2_556
S1 Hg1 I1 104.88(3) 2_556 2_556
S1 Hg1 I1 104.88(3) . .
S1 Hg1 I1 104.51(3) 2_556 .
I1 Hg1 I1 123.51(2) 2_556 .
C5 S1 C1 101.0(3) . .
C5 S1 Hg1 102.9(2) . .
C1 S1 Hg1 98.00(18) . .
C2 C1 S1 112.9(4) . .
C2 C1 H1A 109.0 . .
S1 C1 H1A 109.0 . .
C2 C1 H1B 109.0 . .
S1 C1 H1B 109.0 . .
H1A C1 H1B 107.8 . .
C4 C2 C3 118.0(5) . .
C4 C2 C1 121.0(5) . .
C3 C2 C1 121.0(5) . .
C4 C3 C2 120.7(5) 3_576 .
C4 C3 H3A 119.6 3_576 .
C2 C3 H3A 119.6 . .
C3 C4 C2 121.3(5) 3_576 .
C3 C4 H4A 119.4 3_576 .
C2 C4 H4A 119.4 . .
S1 C5 H5A 109.5 . .
S1 C5 H5B 109.5 . .
H5A C5 H5B 109.5 . .
S1 C5 H5C 109.5 . .
H5A C5 H5C 109.5 . .
H5B C5 H5C 109.5 . .
S1' Hg1' S1' 111.90(6) . 2
S1' Hg1' I1' 104.79(3) . 2
S1' Hg1' I1' 105.19(3) 2 2
S1' Hg1' I1' 105.19(3) . .
S1' Hg1' I1' 104.79(3) 2 .
I1' Hg1' I1' 124.98(2) 2 .
C5' S1' C1' 101.1(3) . .
C5' S1' Hg1' 103.6(2) . .
C1' S1' Hg1' 99.10(17) . .
C2' C1' S1' 112.8(4) . .
C2' C1' H1'A 109.0 . .
S1' C1' H1'A 109.0 . .
C2' C1' H1'B 109.0 . .
S1' C1' H1'B 109.0 . .
H1'A C1' H1'B 107.8 . .
C3' C2' C4' 118.3(5) . .
C3' C2' C1' 121.6(5) . .
C4' C2' C1' 120.1(5) . .
C4' C3' C2' 121.5(5) 3_676 .
C4' C3' H3'A 119.2 3_676 .
C2' C3' H3'A 119.2 . .
C3' C4' C2' 120.1(5) 3_676 .
C3' C4' H4'A 119.9 3_676 .
C2' C4' H4'A 119.9 . .
S1' C5' H5'A 109.5 . .
S1' C5' H5'B 109.5 . .
H5'A C5' H5'B 109.5 . .
S1' C5' H5'C 109.5 . .
H5'A C5' H5'C 109.5 . .
H5'B C5' H5'C 109.5 . .

loop_
_geom_bond_atom_site_label_1
_geom_bond_atom_site_label_2
_geom_bond_distance
_geom_bond_site_symmetry_2
Hg1 S1 2.6431(13) .
Hg1 S1 2.6431(13) 2_556
Hg1 I1 2.7203(4) 2_556
Hg1 I1 2.7203(4) .
S1 C5 1.806(6) .
S1 C1 1.833(5) .
C1 C2 1.494(7) .
C1 H1A 0.9900 .
C1 H1B 0.9900 .
C2 C4 1.388(8) .
C2 C3 1.398(7) .
C3 C4 1.374(8) 3_576
C3 H3A 0.9500 .
C4 C3 1.374(8) 3_576
C4 H4A 0.9500 .
C5 H5A 0.9800 .
C5 H5B 0.9800 .
C5 H5C 0.9800 .
Hg1' S1' 2.6619(13) .
Hg1' S1' 2.6619(13) 2
Hg1' I1' 2.7281(4) 2
Hg1' I1' 2.7281(4) .
S1' C5' 1.800(5) .
S1' C1' 1.830(6) .
C1' C2' 1.506(7) .
C1' H1'A 0.9900 .
C1' H1'B 0.9900 .
C2' C3' 1.380(7) .
C2' C4' 1.397(7) .
C3' C4' 1.372(7) 3_676
C3' H3'A 0.9500 .
C4' C3' 1.372(7) 3_676
C4' H4'A 0.9500 .
C5' H5'A 0.9800 .
C5' H5'B 0.9800 .
C5' H5'C 0.9800 .

loop_
_geom_torsion_atom_site_label_1
_geom_torsion_atom_site_label_2
_geom_torsion_atom_site_label_3
_geom_torsion_atom_site_label_4
_geom_torsion
_geom_torsion_site_symmetry_1
_geom_torsion_site_symmetry_4
S1 Hg1 S1 C5 123.0(2) 2_556 .
I1 Hg1 S1 C5 8.5(2) 2_556 .
I1 Hg1 S1 C5 -122.7(2) . .
S1 Hg1 S1 C1 -133.7(2) 2_556 .
I1 Hg1 S1 C1 111.8(2) 2_556 .
I1 Hg1 S1 C1 -19.4(2) . .
C5 S1 C1 C2 -70.0(5) . .
Hg1 S1 C1 C2 -174.9(4) . .
S1 C1 C2 C4 90.5(6) . .
S1 C1 C2 C3 -91.1(6) . .
C4 C2 C3 C4 -0.4(9) . 3_576
C1 C2 C3 C4 -178.8(5) . 3_576
C3 C2 C4 C3 0.4(9) . 3_576
C1 C2 C4 C3 178.8(5) . 3_576
S1' Hg1' S1' C5' 119.9(2) 2 .
I1' Hg1' S1' C5' -126.6(2) 2 .
I1' Hg1' S1' C5' 6.7(2) . .
S1' Hg1' S1' C1' -136.3(2) 2 .
I1' Hg1' S1' C1' -22.8(2) 2 .
I1' Hg1' S1' C1' 110.53(19) . .
C5' S1' C1' C2' -68.0(5) . .
Hg1' S1' C1' C2' -173.9(4) . .
S1' C1' C2' C3' -89.0(6) . .
S1' C1' C2' C4' 92.1(6) . .
C4' C2' C3' C4' -0.2(9) . 3_676
C1' C2' C3' C4' -179.1(5) . 3_676
C3' C2' C4' C3' 0.2(9) . 3_676
C1' C2' C4' C3' 179.1(5) . 3_676
